data_2240283
loop_
_publ_author_name
'Mendoza, Mar\'ia de los Angeles'
'Bern\`es, Sylvain'
'Mendoza-D\'iaz, Guillermo'

_publ_section_title
;
 Coordination of bis(pyrazol-1-yl)amine to palladium(II): influence of the
 co-ligands and counter-ions on the molecular and crystal structures
;
_journal_coeditor_code WM5076
_journal_issue 1
_journal_name_full 'Acta Crystallographica Section E'
_journal_page_first 22
_journal_page_last 27
_journal_paper_doi 10.1107/S205698901402595X
_journal_volume 71
_journal_year 2015
_chemical_formula_iupac '[Pd I (C14 H2 N5)] I, 0.5H2 O'
_chemical_formula_moiety 'C14 H23 I N5 Pd +, I -, 0.5(H2 O)'
_chemical_formula_sum 'C14 H24 I2 N5 O0.5 Pd'
_chemical_formula_weight 630.58
_chemical_name_systematic
'{Bis[2-(3,5-dimethylpyrazol-1-yl-\k<i>N</i>^2^)ethyl]amine-\k<i>N</i>}iodidopalladium iodide hemihydrate'
_space_group_crystal_system triclinic
_space_group_IT_number 2
_space_group_name_Hall '-P 1'
_space_group_name_H-M_alt 'P -1'
_symmetry_space_group_name_Hall '-P 1'
_symmetry_space_group_name_H-M 'P -1'
_atom_sites_solution_hydrogens mixed
_atom_sites_solution_primary direct
_atom_sites_solution_secondary difmap
_audit_creation_method SHELXL2014
_cell_angle_alpha 106.17(2)
_cell_angle_beta 97.34(3)
_cell_angle_gamma 106.79(3)
_cell_formula_units_Z 4
_cell_length_a 12.013(4)
_cell_length_b 12.089(4)
_cell_length_c 15.162(5)
_cell_measurement_reflns_used 68
_cell_measurement_temperature 299(2)
_cell_measurement_theta_max 12.04
_cell_measurement_theta_min 4.24
_cell_volume 1972.1(13)
_computing_cell_refinement
;
XSCANS (Siemens, 1996)
;
_computing_data_collection
;
XSCANS (Siemens, 1996)
;
_computing_data_reduction
;
XSCANS (Siemens, 1996)
;
_computing_molecular_graphics
;
SHELXTL (Sheldrick, 2008)
;
_computing_publication_material
;
SHELXTL (Sheldrick, 2008)
;
_computing_structure_refinement
;
SHELXL2014 (Sheldrick, 2008)
;
_computing_structure_solution
;
SHELXS2014 (Sheldrick, 2008)
;
_diffrn_ambient_temperature 299(2)
_diffrn_measured_fraction_theta_full 0.957
_diffrn_measured_fraction_theta_max 0.983
_diffrn_measurement_device_type 'Siemens P4'
_diffrn_measurement_method '\w scans'
_diffrn_radiation_monochromator graphite
_diffrn_radiation_source 'fine-focus sealed tube'
_diffrn_radiation_type MoK\a
_diffrn_radiation_wavelength 0.71073
_diffrn_reflns_av_R_equivalents 0.0427
_diffrn_reflns_limit_h_max 3
_diffrn_reflns_limit_h_min -14
_diffrn_reflns_limit_k_max 13
_diffrn_reflns_limit_k_min -13
_diffrn_reflns_limit_l_max 18
_diffrn_reflns_limit_l_min -18
_diffrn_reflns_number 8975
_diffrn_reflns_theta_full 25.242
_diffrn_reflns_theta_max 25.025
_diffrn_reflns_theta_min 1.818
_diffrn_standards_decay_% 1.5
_diffrn_standards_interval_count 97
_diffrn_standards_number 3
_exptl_absorpt_coefficient_mu 4.079
_exptl_absorpt_correction_T_max 0.523
_exptl_absorpt_correction_T_min 0.446
_exptl_absorpt_correction_type psi-scan
_exptl_absorpt_process_details
;
(XSCANS; Siemens, 1996)
;
_exptl_crystal_colour Orange
_exptl_crystal_density_diffrn 2.124
_exptl_crystal_description Plate
_exptl_crystal_F_000 1196
_exptl_crystal_size_max 0.20
_exptl_crystal_size_mid 0.15
_exptl_crystal_size_min 0.04
_refine_diff_density_max 0.852
_refine_diff_density_min -1.042
_refine_ls_extinction_method none
_refine_ls_goodness_of_fit_ref 1.027
_refine_ls_hydrogen_treatment constr
_refine_ls_matrix_type full
_refine_ls_number_constraints 0
_refine_ls_number_parameters 414
_refine_ls_number_reflns 6835
_refine_ls_number_restraints 0
_refine_ls_restrained_S_all 1.027
_refine_ls_R_factor_all 0.0763
_refine_ls_R_factor_gt 0.0396
_refine_ls_shift/su_max 0.001
_refine_ls_shift/su_mean 0.000
_refine_ls_structure_factor_coef Fsqd
_refine_ls_weighting_details 'w=1/[\s^2^(Fo^2^)+(0.0324P)^2^+6.3989P] where P=(Fo^2^+2Fc^2^)/3'
_refine_ls_weighting_scheme calc
_refine_ls_wR_factor_gt 0.0832
_refine_ls_wR_factor_ref 0.1012
_reflns_number_gt 4559
_reflns_number_total 6835
_reflns_threshold_expression I>2\s(I)
_cod_data_source_file wm5076sup1.cif
_cod_data_source_block 3
_cod_original_cell_volume 1972.0(11)
_cod_original_formula_sum 'C14 H24 I2 N5 O0.50 Pd'
_cod_database_code 2240283
_cod_database_fobs_code 2240283
_shelx_space_group_comment
;
The symmetry employed for this shelxl refinement is uniquely defined
by the following loop, which should always be used as a source of
symmetry information in preference to the above space-group names.
They are only intended as comments.
;
_shelxl_version_number 2.014

loop_
_space_group_symop_operation_xyz
'x, y, z'
'-x, -y, -z'

loop_
_atom_site_type_symbol
_atom_site_label
_atom_site_fract_x
_atom_site_fract_y
_atom_site_fract_z
_atom_site_U_iso_or_equiv
_atom_site_adp_type
_atom_site_calc_flag
_atom_site_occupancy
Pd Pd1 0.64608(5) 0.84173(5) 0.70510(4) 0.03566(15) Uani d 1
I I1 0.75703(5) 0.76282(6) 0.57898(4) 0.05531(17) Uani d 1
N N1 0.6227(5) 0.7009(6) 0.7556(4) 0.0393(15) Uani d 1
N N2 0.6504(5) 0.7285(6) 0.8519(4) 0.0405(15) Uani d 1
C C3 0.6317(7) 0.6248(8) 0.8731(6) 0.045(2) Uani d 1
C C4 0.5940(7) 0.5293(8) 0.7912(6) 0.047(2) Uani d 1
H H4A 0.5768 0.4468 0.7844 0.057 Uiso calc 1
C C5 0.5864(7) 0.5794(7) 0.7195(6) 0.045(2) Uani d 1
C C6 0.6539(9) 0.6222(10) 0.9712(6) 0.067(3) Uani d 1
H H6A 0.7355 0.6698 1.0025 0.101 Uiso calc 1
H H6B 0.6382 0.5391 0.9697 0.101 Uiso calc 1
H H6C 0.6022 0.6560 1.0047 0.101 Uiso calc 1
C C7 0.5422(8) 0.5142(8) 0.6166(6) 0.062(3) Uani d 1
H H7A 0.5253 0.5693 0.5863 0.093 Uiso calc 1
H H7B 0.4707 0.4460 0.6052 0.093 Uiso calc 1
H H7C 0.6019 0.4852 0.5917 0.093 Uiso calc 1
C C8 0.6637(7) 0.8494(7) 0.9118(5) 0.046(2) Uani d 1
H H8A 0.7347 0.9082 0.9063 0.055 Uiso calc 1
H H8B 0.6738 0.8519 0.9769 0.055 Uiso calc 1
C C9 0.5567(7) 0.8842(8) 0.8854(6) 0.049(2) Uani d 1
H H9A 0.4845 0.8156 0.8749 0.058 Uiso calc 1
H H9B 0.5558 0.9523 0.9371 0.058 Uiso calc 1
N N10 0.5581(5) 0.9190(6) 0.7995(4) 0.0389(15) Uani d 1
H H10A 0.6005 0.9996 0.8206 0.047 Uiso calc 1
N N11 0.6523(5) 0.9860(5) 0.6634(4) 0.0355(14) Uani d 1
N N12 0.5449(5) 1.0022(6) 0.6428(4) 0.0417(15) Uani d 1
C C13 0.5610(7) 1.1056(7) 0.6222(5) 0.0433(19) Uani d 1
C C14 0.6808(7) 1.1565(8) 0.6286(6) 0.051(2) Uani d 1
H H14A 0.7183 1.2276 0.6161 0.061 Uiso calc 1
C C15 0.7350(7) 1.0819(7) 0.6569(5) 0.0405(18) Uani d 1
C C16 0.4620(8) 1.1495(8) 0.5978(7) 0.059(2) Uani d 1
H H16A 0.3928 1.0808 0.5603 0.089 Uiso calc 1
H H16B 0.4854 1.2038 0.5626 0.089 Uiso calc 1
H H16C 0.4438 1.1922 0.6545 0.089 Uiso calc 1
C C17 0.8642(7) 1.0992(9) 0.6824(6) 0.057(2) Uani d 1
H H17A 0.8845 1.0992 0.7457 0.085 Uiso calc 1
H H17B 0.9107 1.1760 0.6780 0.085 Uiso calc 1
H H17C 0.8806 1.0337 0.6398 0.085 Uiso calc 1
C C18 0.4389(6) 0.9129(7) 0.6494(6) 0.047(2) Uani d 1
H H18A 0.4311 0.8324 0.6081 0.056 Uiso calc 1
H H18B 0.3694 0.9319 0.6276 0.056 Uiso calc 1
C C19 0.4409(7) 0.9094(7) 0.7490(6) 0.047(2) Uani d 1
H H19A 0.4181 0.9763 0.7843 0.057 Uiso calc 1
H H19B 0.3821 0.8334 0.7461 0.057 Uiso calc 1
Pd Pd2 0.89057(5) 0.31577(5) 0.31013(4) 0.03801(16) Uani d 1
I I2 0.78206(5) 0.41030(5) 0.43265(4) 0.06044(19) Uani d 1
N N21 0.8807(5) 0.1716(6) 0.3554(4) 0.0408(15) Uani d 1
N N22 0.8361(5) 0.0562(6) 0.2895(4) 0.0413(15) Uani d 1
C C23 0.8361(7) -0.0288(8) 0.3313(6) 0.0441(19) Uani d 1
C C24 0.8777(7) 0.0336(8) 0.4249(6) 0.053(2) Uani d 1
H H24A 0.8851 -0.0005 0.4723 0.064 Uiso calc 1
C C25 0.9072(6) 0.1582(8) 0.4373(5) 0.0428(19) Uani d 1
C C26 0.7980(8) -0.1613(8) 0.2781(7) 0.061(2) Uani d 1
H H26A 0.7264 -0.1845 0.2309 0.091 Uiso calc 1
H H26B 0.7830 -0.2070 0.3205 0.091 Uiso calc 1
H H26C 0.8598 -0.1783 0.2482 0.091 Uiso calc 1
C C27 0.9661(8) 0.2630(8) 0.5245(6) 0.059(2) Uani d 1
H H27A 1.0039 0.3345 0.5090 0.089 Uiso calc 1
H H27B 1.0251 0.2453 0.5618 0.089 Uiso calc 1
H H27C 0.9078 0.2777 0.5597 0.089 Uiso calc 1
C C28 0.8342(7) 0.0419(7) 0.1900(5) 0.045(2) Uani d 1
H H28A 0.7730 0.0697 0.1648 0.055 Uiso calc 1
H H28B 0.8152 -0.0439 0.1541 0.055 Uiso calc 1
C C29 0.9540(7) 0.1153(7) 0.1807(5) 0.0435(19) Uani d 1
H H29A 1.0163 0.1051 0.2217 0.052 Uiso calc 1
H H29B 0.9618 0.0845 0.1163 0.052 Uiso calc 1
N N30 0.9695(5) 0.2441(5) 0.2048(4) 0.0380(15) Uani d 1
H H30A 0.9298 0.2498 0.1527 0.046 Uiso calc 1
N N31 0.9132(5) 0.4530(6) 0.2548(5) 0.0436(16) Uani d 1
N N32 1.0221(5) 0.4929(6) 0.2337(5) 0.0437(16) Uani d 1
C C33 1.0186(7) 0.5512(8) 0.1718(6) 0.051(2) Uani d 1
C C34 0.9048(8) 0.5537(8) 0.1536(7) 0.061(2) Uani d 1
H H34A 0.8753 0.5902 0.1139 0.073 Uiso calc 1
C C35 0.8427(7) 0.4922(8) 0.2053(7) 0.054(2) Uani d 1
C C36 1.1245(8) 0.5984(9) 0.1333(7) 0.070(3) Uani d 1
H H36A 1.1892 0.6565 0.1841 0.104 Uiso calc 1
H H36B 1.1040 0.6375 0.0897 0.104 Uiso calc 1
H H36C 1.1482 0.5314 0.1014 0.104 Uiso calc 1
C C37 0.7122(8) 0.4641(10) 0.2050(8) 0.079(3) Uani d 1
H H37A 0.6921 0.4198 0.2476 0.118 Uiso calc 1
H H37B 0.6656 0.4153 0.1425 0.118 Uiso calc 1
H H37C 0.6957 0.5392 0.2245 0.118 Uiso calc 1
C C38 1.1151(6) 0.4525(7) 0.2691(5) 0.044(2) Uani d 1
H H38A 1.1185 0.4627 0.3352 0.053 Uiso calc 1
H H38B 1.1914 0.5033 0.2641 0.053 Uiso calc 1
C C39 1.0946(6) 0.3211(7) 0.2160(6) 0.0430(19) Uani d 1
H H39A 1.1120 0.3141 0.1544 0.052 Uiso calc 1
H H39B 1.1481 0.2923 0.2497 0.052 Uiso calc 1
I I3 0.44634(6) 0.76946(6) 0.10827(4) 0.06206(19) Uani d 1
I I4 -0.00003(8) 0.83190(7) 0.05319(5) 0.0843(2) Uani d 1
O O1 0.2414(8) 0.8235(8) -0.0455(6) 0.112(3) Uani d 1
H H1 0.3020 0.8127 -0.0184 0.168 Uiso d 1
H H2 0.1967 0.8227 -0.0063 0.168 Uiso d 1

loop_
_atom_site_aniso_label
_atom_site_aniso_U_11
_atom_site_aniso_U_22
_atom_site_aniso_U_33
_atom_site_aniso_U_12
_atom_site_aniso_U_13
_atom_site_aniso_U_23
Pd1 0.0346(3) 0.0398(3) 0.0366(3) 0.0169(3) 0.0098(3) 0.0139(3)
I1 0.0580(4) 0.0757(4) 0.0464(3) 0.0390(3) 0.0199(3) 0.0212(3)
N1 0.046(4) 0.040(4) 0.036(4) 0.021(3) 0.004(3) 0.015(3)
N2 0.041(4) 0.041(4) 0.039(4) 0.014(3) 0.008(3) 0.013(3)
C3 0.039(4) 0.056(5) 0.060(5) 0.024(4) 0.026(4) 0.035(5)
C4 0.051(5) 0.041(5) 0.059(6) 0.023(4) 0.018(4) 0.022(4)
C5 0.041(4) 0.041(5) 0.058(5) 0.017(4) 0.014(4) 0.020(4)
C6 0.078(7) 0.090(8) 0.058(6) 0.040(6) 0.027(5) 0.045(6)
C7 0.065(6) 0.044(5) 0.057(6) 0.017(5) -0.004(5) -0.002(4)
C8 0.054(5) 0.050(5) 0.030(4) 0.015(4) 0.009(4) 0.013(4)
C9 0.062(6) 0.050(5) 0.045(5) 0.028(4) 0.028(4) 0.017(4)
N10 0.035(3) 0.033(3) 0.048(4) 0.011(3) 0.013(3) 0.012(3)
N11 0.031(3) 0.039(4) 0.040(4) 0.015(3) 0.009(3) 0.015(3)
N12 0.035(4) 0.044(4) 0.051(4) 0.018(3) 0.009(3) 0.017(3)
C13 0.047(5) 0.043(5) 0.042(5) 0.019(4) 0.012(4) 0.013(4)
C14 0.048(5) 0.049(5) 0.053(5) 0.007(4) 0.009(4) 0.025(4)
C15 0.040(4) 0.042(5) 0.038(4) 0.006(4) 0.008(3) 0.017(4)
C16 0.065(6) 0.059(6) 0.071(6) 0.038(5) 0.013(5) 0.030(5)
C17 0.032(4) 0.071(6) 0.061(6) 0.006(4) 0.010(4) 0.027(5)
C18 0.029(4) 0.042(5) 0.065(6) 0.011(4) 0.003(4) 0.018(4)
C19 0.038(4) 0.037(5) 0.066(6) 0.011(4) 0.020(4) 0.015(4)
Pd2 0.0361(3) 0.0380(3) 0.0417(3) 0.0144(3) 0.0132(3) 0.0122(3)
I2 0.0549(4) 0.0480(3) 0.0688(4) 0.0130(3) 0.0295(3) 0.0026(3)
N21 0.042(4) 0.040(4) 0.038(4) 0.014(3) 0.009(3) 0.009(3)
N22 0.039(4) 0.046(4) 0.039(4) 0.014(3) 0.010(3) 0.015(3)
C23 0.034(4) 0.054(5) 0.051(5) 0.018(4) 0.013(4) 0.023(4)
C24 0.043(5) 0.060(6) 0.055(6) 0.011(4) 0.007(4) 0.027(5)
C25 0.030(4) 0.060(6) 0.036(4) 0.006(4) 0.009(3) 0.022(4)
C26 0.062(6) 0.042(5) 0.084(7) 0.016(4) 0.018(5) 0.029(5)
C27 0.063(6) 0.063(6) 0.043(5) 0.006(5) 0.013(4) 0.019(5)
C28 0.048(5) 0.045(5) 0.040(5) 0.018(4) 0.006(4) 0.008(4)
C29 0.052(5) 0.050(5) 0.038(4) 0.028(4) 0.012(4) 0.017(4)
N30 0.040(4) 0.041(4) 0.037(3) 0.020(3) 0.009(3) 0.014(3)
N31 0.036(4) 0.038(4) 0.062(4) 0.015(3) 0.018(3) 0.019(3)
N32 0.034(4) 0.045(4) 0.056(4) 0.014(3) 0.012(3) 0.020(3)
C33 0.052(5) 0.047(5) 0.067(6) 0.020(4) 0.019(4) 0.032(5)
C34 0.063(6) 0.058(6) 0.088(7) 0.036(5) 0.023(5) 0.044(5)
C35 0.041(5) 0.042(5) 0.085(7) 0.018(4) 0.010(5) 0.026(5)
C36 0.062(6) 0.080(7) 0.091(7) 0.028(5) 0.034(6) 0.053(6)
C37 0.048(6) 0.082(8) 0.124(9) 0.031(5) 0.019(6) 0.052(7)
C38 0.027(4) 0.060(6) 0.046(5) 0.013(4) 0.009(3) 0.020(4)
C39 0.034(4) 0.054(5) 0.052(5) 0.023(4) 0.013(4) 0.025(4)
I3 0.0659(4) 0.0564(4) 0.0662(4) 0.0252(3) 0.0144(3) 0.0195(3)
I4 0.1379(7) 0.0760(5) 0.0587(4) 0.0551(5) 0.0243(4) 0.0319(4)
O1 0.123(7) 0.129(7) 0.089(6) 0.055(6) -0.014(5) 0.047(5)

loop_
_atom_type_symbol
_atom_type_description
_atom_type_scat_dispersion_real
_atom_type_scat_dispersion_imag
_atom_type_scat_source
C C 0.0033 0.0016 'International Tables Vol C Tables 4.2.6.8 and 6.1.1.4'
H H 0.0000 0.0000 'International Tables Vol C Tables 4.2.6.8 and 6.1.1.4'
N N 0.0061 0.0033 'International Tables Vol C Tables 4.2.6.8 and 6.1.1.4'
O O 0.0106 0.0060 'International Tables Vol C Tables 4.2.6.8 and 6.1.1.4'
Pd Pd -0.9988 1.0072 'International Tables Vol C Tables 4.2.6.8 and 6.1.1.4'
I I -0.4742 1.8119 'International Tables Vol C Tables 4.2.6.8 and 6.1.1.4'

loop_
_geom_angle_atom_site_label_1
_geom_angle_atom_site_label_2
_geom_angle_atom_site_label_3
_geom_angle
N11 Pd1 N1 172.4(2)
N11 Pd1 N10 82.6(2)
N1 Pd1 N10 90.1(2)
N11 Pd1 I1 91.33(17)
N1 Pd1 I1 95.91(17)
N10 Pd1 I1 173.96(17)
C5 N1 N2 105.8(6)
C5 N1 Pd1 136.5(5)
N2 N1 Pd1 117.6(5)
C3 N2 N1 109.8(6)
C3 N2 C8 129.0(7)
N1 N2 C8 119.1(6)
N2 C3 C4 108.0(7)
N2 C3 C6 123.6(8)
C4 C3 C6 128.3(8)
C3 C4 C5 106.1(7)
C3 C4 H4A 126.9
C5 C4 H4A 126.9
N1 C5 C4 110.1(7)
N1 C5 C7 121.7(7)
C4 C5 C7 128.2(8)
C3 C6 H6A 109.5
C3 C6 H6B 109.5
H6A C6 H6B 109.5
C3 C6 H6C 109.5
H6A C6 H6C 109.5
H6B C6 H6C 109.5
C5 C7 H7A 109.5
C5 C7 H7B 109.5
H7A C7 H7B 109.5
C5 C7 H7C 109.5
H7A C7 H7C 109.5
H7B C7 H7C 109.5
N2 C8 C9 111.2(6)
N2 C8 H8A 109.4
C9 C8 H8A 109.4
N2 C8 H8B 109.4
C9 C8 H8B 109.4
H8A C8 H8B 108.0
N10 C9 C8 111.5(6)
N10 C9 H9A 109.3
C8 C9 H9A 109.3
N10 C9 H9B 109.3
C8 C9 H9B 109.3
H9A C9 H9B 108.0
C19 N10 C9 114.8(6)
C19 N10 Pd1 109.8(5)
C9 N10 Pd1 116.8(4)
C19 N10 H10A 104.6
C9 N10 H10A 104.6
Pd1 N10 H10A 104.6
C15 N11 N12 106.5(6)
C15 N11 Pd1 137.8(5)
N12 N11 Pd1 115.4(4)
C13 N12 N11 110.1(6)
C13 N12 C18 131.7(6)
N11 N12 C18 118.1(6)
N12 C13 C14 107.1(7)
N12 C13 C16 123.2(7)
C14 C13 C16 129.7(8)
C13 C14 C15 106.8(7)
C13 C14 H14A 126.6
C15 C14 H14A 126.6
N11 C15 C14 109.4(7)
N11 C15 C17 121.0(7)
C14 C15 C17 129.5(7)
C13 C16 H16A 109.5
C13 C16 H16B 109.5
H16A C16 H16B 109.5
C13 C16 H16C 109.5
H16A C16 H16C 109.5
H16B C16 H16C 109.5
C15 C17 H17A 109.5
C15 C17 H17B 109.5
H17A C17 H17B 109.5
C15 C17 H17C 109.5
H17A C17 H17C 109.5
H17B C17 H17C 109.5
N12 C18 C19 112.9(6)
N12 C18 H18A 109.0
C19 C18 H18A 109.0
N12 C18 H18B 109.0
C19 C18 H18B 109.0
H18A C18 H18B 107.8
N10 C19 C18 113.5(6)
N10 C19 H19A 108.9
C18 C19 H19A 108.9
N10 C19 H19B 108.9
C18 C19 H19B 108.9
H19A C19 H19B 107.7
N21 Pd2 N31 173.1(2)
N21 Pd2 N30 89.6(2)
N31 Pd2 N30 83.6(2)
N21 Pd2 I2 93.85(17)
N31 Pd2 I2 93.00(18)
N30 Pd2 I2 175.52(17)
C25 N21 N22 106.8(6)
C25 N21 Pd2 135.2(6)
N22 N21 Pd2 118.0(5)
C23 N22 N21 110.3(6)
C23 N22 C28 126.8(7)
N21 N22 C28 119.3(6)
N22 C23 C24 106.1(7)
N22 C23 C26 123.0(7)
C24 C23 C26 131.0(8)
C23 C24 C25 107.6(8)
C23 C24 H24A 126.2
C25 C24 H24A 126.2
N21 C25 C24 109.1(7)
N21 C25 C27 122.5(8)
C24 C25 C27 128.3(8)
C23 C26 H26A 109.5
C23 C26 H26B 109.5
H26A C26 H26B 109.5
C23 C26 H26C 109.5
H26A C26 H26C 109.5
H26B C26 H26C 109.5
C25 C27 H27A 109.5
C25 C27 H27B 109.5
H27A C27 H27B 109.5
C25 C27 H27C 109.5
H27A C27 H27C 109.5
H27B C27 H27C 109.5
N22 C28 C29 109.8(6)
N22 C28 H28A 109.7
C29 C28 H28A 109.7
N22 C28 H28B 109.7
C29 C28 H28B 109.7
H28A C28 H28B 108.2
N30 C29 C28 111.9(6)
N30 C29 H29A 109.2
C28 C29 H29A 109.2
N30 C29 H29B 109.2
C28 C29 H29B 109.2
H29A C29 H29B 107.9
C29 N30 C39 112.6(6)
C29 N30 Pd2 117.1(5)
C39 N30 Pd2 113.2(5)
C29 N30 H30A 104.0
C39 N30 H30A 104.0
Pd2 N30 H30A 104.0
C35 N31 N32 104.9(6)
C35 N31 Pd2 136.2(6)
N32 N31 Pd2 114.9(5)
C33 N32 N31 111.6(6)
C33 N32 C38 129.8(7)
N31 N32 C38 117.9(6)
N32 C33 C34 106.4(7)
N32 C33 C36 122.2(8)
C34 C33 C36 131.4(8)
C35 C34 C33 106.8(8)
C35 C34 H34A 126.6
C33 C34 H34A 126.6
N31 C35 C34 110.4(7)
N31 C35 C37 122.7(8)
C34 C35 C37 126.9(8)
C33 C36 H36A 109.5
C33 C36 H36B 109.5
H36A C36 H36B 109.5
C33 C36 H36C 109.5
H36A C36 H36C 109.5
H36B C36 H36C 109.5
C35 C37 H37A 109.5
C35 C37 H37B 109.5
H37A C37 H37B 109.5
C35 C37 H37C 109.5
H37A C37 H37C 109.5
H37B C37 H37C 109.5
N32 C38 C39 111.9(6)
N32 C38 H38A 109.2
C39 C38 H38A 109.2
N32 C38 H38B 109.2
C39 C38 H38B 109.2
H38A C38 H38B 107.9
N30 C39 C38 110.8(6)
N30 C39 H39A 109.5
C38 C39 H39A 109.5
N30 C39 H39B 109.5
C38 C39 H39B 109.5
H39A C39 H39B 108.1
H1 O1 H2 103.6

loop_
_geom_bond_atom_site_label_1
_geom_bond_atom_site_label_2
_geom_bond_distance
Pd1 N11 1.999(6)
Pd1 N1 2.018(6)
Pd1 N10 2.061(6)
Pd1 I1 2.5910(11)
N1 C5 1.330(10)
N1 N2 1.376(8)
N2 C3 1.343(10)
N2 C8 1.440(10)
C3 C4 1.356(11)
C3 C6 1.487(11)
C4 C5 1.389(11)
C4 H4A 0.9300
C5 C7 1.483(11)
C6 H6A 0.9600
C6 H6B 0.9600
C6 H6C 0.9600
C7 H7A 0.9600
C7 H7B 0.9600
C7 H7C 0.9600
C8 C9 1.505(11)
C8 H8A 0.9700
C8 H8B 0.9700
C9 N10 1.477(10)
C9 H9A 0.9700
C9 H9B 0.9700
N10 C19 1.471(10)
N10 H10A 0.9000
N11 C15 1.329(9)
N11 N12 1.371(8)
N12 C13 1.337(10)
N12 C18 1.448(10)
C13 C14 1.371(11)
C13 C16 1.481(11)
C14 C15 1.381(11)
C14 H14A 0.9300
C15 C17 1.488(11)
C16 H16A 0.9600
C16 H16B 0.9600
C16 H16C 0.9600
C17 H17A 0.9600
C17 H17B 0.9600
C17 H17C 0.9600
C18 C19 1.519(11)
C18 H18A 0.9700
C18 H18B 0.9700
C19 H19A 0.9700
C19 H19B 0.9700
Pd2 N21 2.023(6)
Pd2 N31 2.026(6)
Pd2 N30 2.071(6)
Pd2 I2 2.5987(11)
N21 C25 1.307(9)
N21 N22 1.374(8)
N22 C23 1.349(10)
N22 C28 1.467(9)
C23 C24 1.355(11)
C23 C26 1.480(12)
C24 C25 1.395(12)
C24 H24A 0.9300
C25 C27 1.472(11)
C26 H26A 0.9600
C26 H26B 0.9600
C26 H26C 0.9600
C27 H27A 0.9600
C27 H27B 0.9600
C27 H27C 0.9600
C28 C29 1.504(11)
C28 H28A 0.9700
C28 H28B 0.9700
C29 N30 1.446(9)
C29 H29A 0.9700
C29 H29B 0.9700
N30 C39 1.481(9)
N30 H30A 0.9000
N31 C35 1.331(10)
N31 N32 1.370(8)
N32 C33 1.326(10)
N32 C38 1.442(9)
C33 C34 1.371(12)
C33 C36 1.496(12)
C34 C35 1.370(12)
C34 H34A 0.9300
C35 C37 1.503(12)
C36 H36A 0.9600
C36 H36B 0.9600
C36 H36C 0.9600
C37 H37A 0.9600
C37 H37B 0.9600
C37 H37C 0.9600
C38 C39 1.497(11)
C38 H38A 0.9700
C38 H38B 0.9700
C39 H39A 0.9700
C39 H39B 0.9700
O1 H1 0.8507
O1 H2 0.8502

loop_
_geom_hbond_atom_site_label_D
_geom_hbond_atom_site_label_H
_geom_hbond_atom_site_label_A
_geom_hbond_site_symmetry_A
_geom_hbond_distance_DH
_geom_hbond_distance_HA
_geom_hbond_distance_DA
_geom_hbond_angle_DHA
_geom_hbond_publ_flag
O1 H1 I3 . 0.85 2.68 3.497(7) 160.6 yes
O1 H2 I4 . 0.85 2.66 3.443(10) 154.7 yes
N10 H10A I3 2_676 0.90 2.94 3.653(6) 137.1 yes
N30 H30A O1 2_665 0.90 2.22 3.011(9) 145.6 yes
N30 H30A I4 2_665 0.90 3.30 3.853(6) 122.3 yes

loop_
_geom_torsion_atom_site_label_1
_geom_torsion_atom_site_label_2
_geom_torsion_atom_site_label_3
_geom_torsion_atom_site_label_4
_geom_torsion
C5 N1 N2 C3 0.4(8)
Pd1 N1 N2 C3 -178.9(5)
C5 N1 N2 C8 -164.4(6)
Pd1 N1 N2 C8 16.2(8)
N1 N2 C3 C4 1.1(8)
C8 N2 C3 C4 164.1(7)
N1 N2 C3 C6 179.5(7)
C8 N2 C3 C6 -17.5(12)
N2 C3 C4 C5 -2.2(9)
C6 C3 C4 C5 179.5(8)
N2 N1 C5 C4 -1.8(8)
Pd1 N1 C5 C4 177.4(6)
N2 N1 C5 C7 176.5(7)
Pd1 N1 C5 C7 -4.2(12)
C3 C4 C5 N1 2.6(9)
C3 C4 C5 C7 -175.7(8)
C3 N2 C8 C9 -109.2(8)
N1 N2 C8 C9 52.5(9)
N2 C8 C9 N10 -76.7(8)
C8 C9 N10 C19 158.1(7)
C8 C9 N10 Pd1 27.4(8)
C15 N11 N12 C13 1.1(8)
Pd1 N11 N12 C13 175.7(5)
C15 N11 N12 C18 -177.0(6)
Pd1 N11 N12 C18 -2.3(8)
N11 N12 C13 C14 0.7(9)
C18 N12 C13 C14 178.4(8)
N11 N12 C13 C16 -179.4(7)
C18 N12 C13 C16 -1.7(13)
N12 C13 C14 C15 -2.1(9)
C16 C13 C14 C15 177.9(8)
N12 N11 C15 C14 -2.4(8)
Pd1 N11 C15 C14 -175.2(6)
N12 N11 C15 C17 175.1(7)
Pd1 N11 C15 C17 2.3(12)
C13 C14 C15 N11 2.9(9)
C13 C14 C15 C17 -174.4(8)
C13 N12 C18 C19 -113.8(9)
N11 N12 C18 C19 63.7(9)
C9 N10 C19 C18 -164.8(6)
Pd1 N10 C19 C18 -30.8(7)
N12 C18 C19 N10 -41.1(9)
C25 N21 N22 C23 -0.5(8)
Pd2 N21 N22 C23 179.8(5)
C25 N21 N22 C28 -160.6(6)
Pd2 N21 N22 C28 19.8(8)
N21 N22 C23 C24 1.9(8)
C28 N22 C23 C24 160.1(7)
N21 N22 C23 C26 -177.3(7)
C28 N22 C23 C26 -19.1(12)
N22 C23 C24 C25 -2.5(9)
C26 C23 C24 C25 176.6(8)
N22 N21 C25 C24 -1.1(8)
Pd2 N21 C25 C24 178.5(6)
N22 N21 C25 C27 175.3(7)
Pd2 N21 C25 C27 -5.1(12)
C23 C24 C25 N21 2.3(9)
C23 C24 C25 C27 -173.8(8)
C23 N22 C28 C29 -108.1(8)
N21 N22 C28 C29 48.3(9)
N22 C28 C29 N30 -78.6(8)
C28 C29 N30 C39 167.7(6)
C28 C29 N30 Pd2 33.9(8)
C35 N31 N32 C33 -1.7(9)
Pd2 N31 N32 C33 159.5(6)
C35 N31 N32 C38 -173.3(7)
Pd2 N31 N32 C38 -12.0(8)
N31 N32 C33 C34 2.0(10)
C38 N32 C33 C34 172.3(8)
N31 N32 C33 C36 -176.9(8)
C38 N32 C33 C36 -6.6(14)
N32 C33 C34 C35 -1.5(11)
C36 C33 C34 C35 177.3(10)
N32 N31 C35 C34 0.7(10)
Pd2 N31 C35 C34 -154.4(7)
N32 N31 C35 C37 177.6(9)
Pd2 N31 C35 C37 22.5(14)
C33 C34 C35 N31 0.5(11)
C33 C34 C35 C37 -176.3(10)
C33 N32 C38 C39 -95.7(10)
N31 N32 C38 C39 74.1(8)
C29 N30 C39 C38 -162.3(6)
Pd2 N30 C39 C38 -26.7(7)
N32 C38 C39 N30 -46.9(9)
